data_2020752
loop_
_publ_author_name
'Huyghe, M.'
'Lee, M. R.'
'Quarton, M.'
'Robert, F.'

_publ_section_title
;
 Structure cristalline de K~4~Th(MoO~4~)~4~
;
_journal_coden_ASTM ACSCEE
_journal_issue 9
_journal_name_full
;
 Acta Crystallographica, Section C: Crystal Structure Communications
;
_journal_page_first 1797
_journal_page_last 1799
_journal_paper_doi 10.1107/s0108270191003025
_journal_volume 47
_journal_year 1991
_chemical_formula_sum 'K4 Mo4 O16 Th'
_chemical_formula_weight 1028.16
_space_group_IT_number 88
_symmetry_cell_setting tetragonal
_symmetry_Int_Tables_number 88
_symmetry_space_group_name_Hall '-I 4ad'
_symmetry_space_group_name_H-M 'I 41/a :2'
_cell_angle_alpha 90.
_cell_angle_beta 90.
_cell_angle_gamma 90.
_cell_formula_units_Z 4
_cell_length_a 11.586(3)
_cell_length_b 11.586(3)
_cell_length_c 13.069(2)
_cell_volume 1754.3(7)
_diffrn_ambient_temperature 293
_diffrn_radiation_probe x-ray
_diffrn_radiation_type MoK\a
_diffrn_radiation_wavelength 0.71069
_exptl_absorpt_coefficient_mu 12.385
_exptl_crystal_density_diffrn 3.89
_exptl_crystal_density_meas 3.81
_exptl_crystal_F_000 1840
_refine_ls_goodness_of_fit_ref 1.60
_refine_ls_number_reflns 1553
_refine_ls_R_factor_gt 0.022
_refine_ls_wR_factor_gt 0.024
_cod_data_source_file Acta-Cryst-1991-C47-1797-1799.cif
_cod_data_source_block K4Th(MoO4)4
_cod_original_cell_volume 1754.3(9)
_cod_original_sg_symbol_H-M 'I 41/a'
_cod_database_code 2020752

loop_
_space_group_symop_id
_space_group_symop_operation_xyz
1 x,y,z
2 3/4-y,1/4+x,1/4+z
3 1/2-x,-y,1/2+z
4 3/4+y,3/4-x,3/4+z
5 -x,-y,-z
6 1/4+y,3/4-x,3/4-z
7 1/2+x,y,1/2-z
8 1/4-y,1/4+x,1/4-z
9 1/2+x,1/2+y,1/2+z
10 1/4-y,3/4+x,3/4+z
11 -x,1/2-y,z
12 1/4+y,1/4-x,1/4+z
13 1/2-x,1/2-y,1/2-z
14 3/4+y,1/4-x,1/4-z
15 x,1/2+y,-z
16 3/4-y,3/4+x,3/4-z

loop_
_atom_site_label
_atom_site_type_symbol
_atom_site_thermal_displace_type
_atom_site_fract_x
_atom_site_fract_y
_atom_site_fract_z
_atom_site_occupancy
_atom_site_U_iso_or_equiv
_atom_site_calc_flag
_atom_site_refinement_flags
_atom_site_disorder_assembly
_atom_site_disorder_group
Th Th Uiso 0.50000 0.75000 0.12500 1.000 0.0077 . . . .
Mo Mo Uiso 0.59065(3) 0.42804(3) 0.11596(2) 1.000 0.0110 . . . .
K K Uiso 0.73901(9) 0.15367(9) 0.10684(8) 1.000 0.0204 . . . .
O1 O Uiso 0.5916(3) 0.5725(3) 0.0649(2) 1.000 0.0169 . . . .
O2 O Uiso 0.4656(3) 0.4032(3) 0.1845(3) 1.000 0.0219 . . . .
O3 O Uiso 0.6061(3) 0.3205(2) 0.0185(2) 1.000 0.0147 . . . .
O4 O Uiso 0.7072(3) 0.4057(3) 0.1977(3) 1.000 0.0209 . . . .

loop_
_geom_angle_atom_site_label_1
_geom_angle_atom_site_label_2
_geom_angle_atom_site_label_3
_geom_angle
_geom_angle_site_symmetry_1
_geom_angle_site_symmetry_2
_geom_angle_site_symmetry_3
_geom_angle_publ_flag
O1 Th O3 146.58(10) . . 2_555 yes
O1 Th O3 71.53(10) . . 5_665 yes
O1 Th O1 95.93(11) . . 8_655 yes
O1 Th O1 142.51(9) . . 11_665 yes
O1 Th O3 70.76(10) . . 12_565 yes
O1 Th O1 95.93(11) . . 14_465 yes
O1 Th O3 79.15(9) . . 15_555 yes
O3 Th O3 128.14(10) 2_555 . 5_665 yes
O1 Th O3 79.15(9) 8_655 . 2_555 yes
O1 Th O3 70.76(10) 11_665 . 2_555 yes
O3 Th O3 76.40(10) 2_555 . 12_565 yes
O1 Th O3 71.53(10) 14_465 . 2_555 yes
O3 Th O3 128.14(10) 2_555 . 15_555 yes
O1 Th O3 146.58(10) 8_655 . 5_665 yes
O1 Th O3 79.15(9) 11_665 . 5_665 yes
O3 Th O3 128.14(10) 5_665 . 12_565 yes
O1 Th O3 70.76(10) 14_465 . 5_665 yes
O3 Th O3 76.40(10) 5_665 . 15_555 yes
O1 Th O1 95.93(11) 8_655 . 11_665 yes
O1 Th O3 71.53(10) 8_655 . 12_565 yes
O1 Th O1 142.51(9) 8_655 . 14_465 yes
O1 Th O3 70.76(10) 8_655 . 15_555 yes
O1 Th O3 146.58(10) 11_665 . 12_565 yes
O1 Th O1 95.93(11) 11_665 . 14_465 yes
O1 Th O3 71.53(10) 11_665 . 15_555 yes
O1 Th O3 79.15(9) 14_465 . 12_565 yes
O3 Th O3 128.14(10) 12_565 . 15_555 yes
O1 Th O3 146.58(10) 14_465 . 15_555 yes
O1 Mo O2 110.60(16) . . . yes
O1 Mo O3 112.47(12) . . . yes
O1 Mo O4 111.14(16) . . . yes
O2 Mo O3 109.68(16) . . . yes
O2 Mo O4 107.91(18) . . . yes
O3 Mo O4 104.80(16) . . . yes
Th O1 Mo 131.30(15) . . . yes
Th O3 Mo 138.21(17) 4_454 . . yes

loop_
_geom_bond_atom_site_label_1
_geom_bond_atom_site_label_2
_geom_bond_distance
_geom_bond_site_symmetry_1
_geom_bond_site_symmetry_2
_geom_bond_publ_flag
Th O1 2.444(3) . . yes
Th O3 2.387(3) . 2_555 yes
Th O3 2.387(3) . 5_665 yes
Th O1 2.444(3) . 8_655 yes
Th O1 2.444(3) . 11_665 yes
Th O3 2.387(3) . 12_565 yes
Th O1 2.444(3) . 14_465 yes
Th O3 2.387(3) . 15_555 yes
Mo O1 1.802(3) . . yes
Mo O2 1.728(4) . . yes
Mo O3 1.791(3) . . yes
Mo O4 1.741(4) . . yes

loop_
_geom_torsion_atom_site_label_1
_geom_torsion_atom_site_label_2
_geom_torsion_atom_site_label_3
_geom_torsion_atom_site_label_4
_geom_torsion
_geom_torsion_site_symmetry_1
_geom_torsion_site_symmetry_2
_geom_torsion_site_symmetry_3
_geom_torsion_site_symmetry_4
_geom_torsion_publ_flag
O3 Th O1 Mo 28.0(3) 2_555 . . . no
O3 Th O1 Mo -104.6(2) 5_665 . . . no
O1 Th O1 Mo 107.2(2) 8_655 . . . no
O1 Th O1 Mo -144.96(18) 11_665 . . . no
O3 Th O1 Mo 39.17(19) 12_565 . . . no
O1 Th O1 Mo -37.1(2) 14_465 . . . no
O3 Th O1 Mo 176.3(2) 15_555 . . . no
O2 Mo O1 Th 27.7(3) . . . . no
O3 Mo O1 Th 150.67(19) . . . . no
O4 Mo O1 Th -92.2(2) . . . . no
O1 Mo O3 Th -65.5(3) . . . 4_454 no
O2 Mo O3 Th 58.0(2) . . . 4_454 no
O4 Mo O3 Th 173.6(2) . . . 4_454 no
